data_7045304
loop_
_publ_author_name
'Gabr, Moustafa T.'
'Pigge, F. Christopher'

_publ_section_title
;
 A fluorescent turn-on probe for cyanide anion detection based on an AIE
 active cobalt(ii) complex.
;
_journal_issue 6
_journal_name_full 'Dalton transactions (Cambridge, England : 2003)'
_journal_page_first 2079
_journal_page_last 2085
_journal_paper_doi 10.1039/c7dt04242f
_journal_volume 47
_journal_year 2018
_chemical_formula_moiety 'C34 H24 Cl2 Co N4'
_chemical_formula_sum 'C34 H24 Cl2 Co N4'
_chemical_formula_weight 618.40
_space_group_crystal_system monoclinic
_space_group_IT_number 14
_space_group_name_Hall '-P 2ybc'
_space_group_name_H-M_alt 'P 1 21/c 1'
_symmetry_space_group_name_Hall '-P 2ybc'
_symmetry_space_group_name_H-M 'P 1 21/c 1'
_atom_sites_solution_hydrogens geom
_atom_sites_solution_primary direct
_audit_creation_date 2017-09-12
_audit_creation_method
;
Olex2 1.2
(compiled 2016.02.19 svn.r3266 for OlexSys, GUI svn.r5155)
;
_audit_update_record
;
2017-11-06 deposited with the CCDC.
2018-01-15 downloaded from the CCDC.
;
_cell_angle_alpha 90
_cell_angle_beta 91.65(3)
_cell_angle_gamma 90
_cell_formula_units_Z 4
_cell_length_a 8.7245(17)
_cell_length_b 23.515(5)
_cell_length_c 13.894(3)
_cell_measurement_reflns_used 9151
_cell_measurement_temperature 293(2)
_cell_measurement_theta_max 23.51
_cell_measurement_theta_min 1.00
_cell_volume 2849.3(10)
_computing_molecular_graphics 'Olex2 (Dolomanov et al., 2009)'
_computing_publication_material 'Olex2 (Dolomanov et al., 2009)'
_computing_structure_refinement 'ShelXL (Sheldrick, 2015)'
_computing_structure_solution 'ShelXT (Sheldrick, 2015)'
_diffrn_ambient_temperature 293(2)
_diffrn_measured_fraction_theta_full 0.978
_diffrn_measured_fraction_theta_max 0.976
_diffrn_measurement_device_type 'Bruker P4'
_diffrn_measurement_method '\w scans'
_diffrn_radiation_monochromator graphite
_diffrn_radiation_type MoK\a
_diffrn_radiation_wavelength 0.71073
_diffrn_reflns_av_R_equivalents 0.0795
_diffrn_reflns_av_unetI/netI 0.0748
_diffrn_reflns_Laue_measured_fraction_full 0.978
_diffrn_reflns_Laue_measured_fraction_max 0.976
_diffrn_reflns_limit_h_max 10
_diffrn_reflns_limit_h_min -10
_diffrn_reflns_limit_k_max 28
_diffrn_reflns_limit_k_min -28
_diffrn_reflns_limit_l_max 16
_diffrn_reflns_limit_l_min -16
_diffrn_reflns_number 16885
_diffrn_reflns_point_group_measured_fraction_full 0.978
_diffrn_reflns_point_group_measured_fraction_max 0.976
_diffrn_reflns_theta_full 25.242
_diffrn_reflns_theta_max 25.282
_diffrn_reflns_theta_min 2.984
_exptl_absorpt_coefficient_mu 0.821
_exptl_absorpt_correction_type none
_exptl_crystal_density_diffrn 1.442
_exptl_crystal_description plate
_exptl_crystal_F_000 1268
_refine_diff_density_max 1.441
_refine_diff_density_min -0.366
_refine_diff_density_rms 0.073
_refine_ls_extinction_method none
_refine_ls_goodness_of_fit_ref 0.926
_refine_ls_hydrogen_treatment constr
_refine_ls_matrix_type full
_refine_ls_number_parameters 370
_refine_ls_number_reflns 4914
_refine_ls_number_restraints 0
_refine_ls_restrained_S_all 0.926
_refine_ls_R_factor_all 0.1158
_refine_ls_R_factor_gt 0.0549
_refine_ls_shift/su_max 0.001
_refine_ls_shift/su_mean 0.000
_refine_ls_structure_factor_coef Fsqd
_refine_ls_weighting_details 'w=1/[\s^2^(Fo^2^)+(0.1000P)^2^] where P=(Fo^2^+2Fc^2^)/3'
_refine_ls_weighting_scheme calc
_refine_ls_wR_factor_gt 0.1256
_refine_ls_wR_factor_ref 0.1565
_reflns_Friedel_coverage 0.000
_reflns_number_gt 2925
_reflns_number_total 4914
_reflns_threshold_expression 'I > 2\s(I)'
_cod_data_source_file c7dt04242f2.cif
_cod_data_source_block fcp1
_cod_depositor_comments 'Adding full bibliography for 7045304.cif.'
_cod_database_code 7045304
_shelx_space_group_comment
;
The symmetry employed for this shelxl refinement is uniquely defined
by the following loop, which should always be used as a source of
symmetry information in preference to the above space-group names.
They are only intended as comments.
;
_olex2_refinement_description
;
1. Fixed Uiso
 At 1.2 times of:
  All C(H) groups
2.a Aromatic/amide H refined with riding coordinates:
 C009(H009), C00D(H00D), C00H(H00H), C00J(H00J), C00K(H00K), C00L(H00L),
 C00N(H00N), C00O(H00O), C00P(H00P), C00Q(H00Q), C00R(H00R), C00T(H00T),
 C00U(H00U), C00V(H00V), C00W(H00W), C00X(H00X), C00Y(H00Y), C00Z(H00Z),
 C010(H010), C011(H011), C012(H012), C013(H013), C014(H014), C015(H015)
;
_shelx_shelxl_version_number 2014/7
_olex2_submission_special_instructions 'No special instructions were received'

loop_
_space_group_symop_operation_xyz
'x, y, z'
'-x, y+1/2, -z+1/2'
'-x, -y, -z'
'x, -y-1/2, z-1/2'

loop_
_atom_site_label
_atom_site_type_symbol
_atom_site_fract_x
_atom_site_fract_y
_atom_site_fract_z
_atom_site_U_iso_or_equiv
_atom_site_adp_type
_atom_site_occupancy
_atom_site_site_symmetry_order
_atom_site_calc_flag
_atom_site_refinement_flags_posn
Co01 Co 0.28556(6) 0.46139(2) 0.23875(4) 0.0398(2) Uani 1 1 d .
Cl02 Cl 0.16591(12) 0.52425(5) 0.36100(8) 0.0472(3) Uani 1 1 d .
Cl03 Cl 0.40422(14) 0.40753(6) 0.11289(10) 0.0651(4) Uani 1 1 d .
N004 N 0.3733(3) 0.40866(13) 0.3489(2) 0.0355(8) Uani 1 1 d .
N005 N 0.1513(4) 0.51115(15) 0.1415(2) 0.0435(9) Uani 1 1 d .
N006 N 0.0767(4) 0.41759(14) 0.2333(3) 0.0413(9) Uani 1 1 d .
N007 N 0.4897(4) 0.50409(15) 0.2819(3) 0.0425(9) Uani 1 1 d .
C008 C 0.4937(4) 0.42954(17) 0.4001(3) 0.0353(10) Uani 1 1 d .
C009 C 0.5480(5) 0.40326(19) 0.4841(3) 0.0442(11) Uani 1 1 d .
H009 H 0.6338 0.4173 0.5176 0.053 Uiso 1 1 calc R
C00A C 0.3063(4) 0.36074(17) 0.3784(3) 0.0409(11) Uani 1 1 d .
C00B C 0.5627(5) 0.48150(18) 0.3603(3) 0.0379(10) Uani 1 1 d .
C00C C -0.0013(5) 0.49973(18) 0.1422(3) 0.0436(11) Uani 1 1 d .
C00D C 0.4730(5) 0.3567(2) 0.5161(3) 0.0533(13) Uani 1 1 d .
H00D H 0.5059 0.3392 0.5731 0.064 Uiso 1 1 calc R
C00E C 0.1088(5) 0.25302(18) 0.2036(3) 0.0432(11) Uani 1 1 d .
C00F C 0.1880(4) 0.33397(17) 0.3106(3) 0.0399(10) Uani 1 1 d .
C00G C 0.2113(4) 0.28195(17) 0.2773(3) 0.0401(10) Uani 1 1 d .
C00H C 0.3482(5) 0.33508(18) 0.4646(3) 0.0467(11) Uani 1 1 d .
H00H H 0.2939 0.3041 0.4874 0.056 Uiso 1 1 calc R
C00I C 0.3573(5) 0.24948(17) 0.3006(3) 0.0414(10) Uani 1 1 d .
C00J C 0.0459(5) 0.19953(18) 0.2220(4) 0.0489(12) Uani 1 1 d .
H00J H 0.0640 0.1819 0.2812 0.059 Uiso 1 1 calc R
C00K C -0.0072(6) 0.2507(3) 0.0438(4) 0.0670(15) Uani 1 1 d .
H00K H -0.0247 0.2678 -0.0158 0.080 Uiso 1 1 calc R
C00L C 0.1947(6) 0.5567(2) 0.0906(3) 0.0564(13) Uani 1 1 d .
H00L H 0.2990 0.5645 0.0877 0.068 Uiso 1 1 calc R
C00M C 0.0496(4) 0.36753(18) 0.2786(3) 0.0396(10) Uani 1 1 d .
C00N C -0.0441(5) 0.1728(2) 0.1509(4) 0.0558(13) Uani 1 1 d .
H00N H -0.0863 0.1373 0.1633 0.067 Uiso 1 1 calc R
C00O C 0.0838(5) 0.27786(19) 0.1145(3) 0.0483(12) Uani 1 1 d .
H00O H 0.1278 0.3129 0.1013 0.058 Uiso 1 1 calc R
C00P C 0.6962(5) 0.50613(19) 0.3987(3) 0.0462(12) Uani 1 1 d .
H00P H 0.7469 0.4898 0.4516 0.055 Uiso 1 1 calc R
C00Q C -0.0982(5) 0.3472(2) 0.2873(3) 0.0475(11) Uani 1 1 d .
H00Q H -0.1154 0.3134 0.3201 0.057 Uiso 1 1 calc R
C00R C -0.0606(6) 0.5809(2) 0.0456(3) 0.0573(14) Uani 1 1 d .
H00R H -0.1315 0.6046 0.0146 0.069 Uiso 1 1 calc R
C00S C -0.0433(4) 0.44714(19) 0.1945(3) 0.0424(11) Uani 1 1 d .
C00T C -0.0715(6) 0.1978(2) 0.0633(4) 0.0664(15) Uani 1 1 d .
H00T H -0.1327 0.1796 0.0169 0.080 Uiso 1 1 calc R
C00U C -0.1090(6) 0.5340(2) 0.0947(3) 0.0528(13) Uani 1 1 d .
H00U H -0.2128 0.5252 0.0963 0.063 Uiso 1 1 calc R
C00V C 0.3747(5) 0.2106(2) 0.3749(3) 0.0532(12) Uani 1 1 d .
H00V H 0.2927 0.2024 0.4139 0.064 Uiso 1 1 calc R
C00W C 0.0936(7) 0.5925(2) 0.0426(4) 0.0608(14) Uani 1 1 d .
H00W H 0.1289 0.6238 0.0088 0.073 Uiso 1 1 calc R
C00X C 0.7524(5) 0.5549(2) 0.3578(4) 0.0541(13) Uani 1 1 d .
H00X H 0.8421 0.5716 0.3821 0.065 Uiso 1 1 calc R
C00Y C 0.6158(5) 0.2308(2) 0.2557(4) 0.0574(13) Uani 1 1 d .
H00Y H 0.6963 0.2370 0.2145 0.069 Uiso 1 1 calc R
C00Z C 0.4787(5) 0.25944(19) 0.2410(3) 0.0490(12) Uani 1 1 d .
H00Z H 0.4680 0.2855 0.1908 0.059 Uiso 1 1 calc R
C010 C 0.5454(5) 0.5520(2) 0.2458(4) 0.0519(12) Uani 1 1 d .
H010 H 0.4939 0.5686 0.1935 0.062 Uiso 1 1 calc R
C011 C -0.2190(5) 0.3771(2) 0.2473(3) 0.0498(12) Uani 1 1 d .
H011 H -0.3188 0.3638 0.2527 0.060 Uiso 1 1 calc R
C012 C 0.6334(6) 0.1935(2) 0.3306(4) 0.0642(15) Uani 1 1 d .
H012 H 0.7261 0.1746 0.3405 0.077 Uiso 1 1 calc R
C013 C 0.5155(6) 0.1839(2) 0.3909(4) 0.0622(14) Uani 1 1 d .
H013 H 0.5293 0.1593 0.4430 0.075 Uiso 1 1 calc R
C014 C -0.1910(5) 0.4270(2) 0.1992(4) 0.0518(13) Uani 1 1 d .
H014 H -0.2715 0.4471 0.1699 0.062 Uiso 1 1 calc R
C015 C 0.6760(5) 0.5780(2) 0.2824(4) 0.0533(13) Uani 1 1 d .
H015 H 0.7110 0.6114 0.2549 0.064 Uiso 1 1 calc R

loop_
_atom_site_aniso_label
_atom_site_aniso_U_11
_atom_site_aniso_U_22
_atom_site_aniso_U_33
_atom_site_aniso_U_23
_atom_site_aniso_U_13
_atom_site_aniso_U_12
Co01 0.0308(3) 0.0306(3) 0.0568(4) -0.0012(3) -0.0189(3) 0.0010(2)
Cl02 0.0395(6) 0.0447(7) 0.0562(7) -0.0114(5) -0.0172(5) 0.0080(5)
Cl03 0.0494(7) 0.0730(9) 0.0718(8) -0.0219(7) -0.0187(6) 0.0214(6)
N004 0.0227(17) 0.0311(19) 0.052(2) -0.0071(16) -0.0095(16) 0.0042(14)
N005 0.042(2) 0.038(2) 0.049(2) -0.0026(18) -0.0158(18) 0.0035(17)
N006 0.0298(18) 0.037(2) 0.057(2) -0.0107(18) -0.0165(17) 0.0057(16)
N007 0.0342(19) 0.037(2) 0.055(2) -0.0001(18) -0.0128(17) -0.0025(16)
C008 0.029(2) 0.033(2) 0.044(2) -0.0116(19) -0.0054(19) 0.0084(18)
C009 0.034(2) 0.044(3) 0.054(3) 0.000(2) -0.012(2) 0.000(2)
C00A 0.030(2) 0.029(2) 0.064(3) -0.005(2) -0.006(2) 0.0048(19)
C00B 0.026(2) 0.039(2) 0.048(3) -0.008(2) -0.004(2) 0.0050(19)
C00C 0.039(3) 0.039(3) 0.052(3) -0.013(2) -0.018(2) 0.012(2)
C00D 0.059(3) 0.047(3) 0.052(3) 0.001(2) -0.017(2) 0.008(2)
C00E 0.032(2) 0.037(3) 0.060(3) -0.012(2) -0.006(2) 0.0007(19)
C00F 0.034(2) 0.028(2) 0.057(3) -0.0015(19) -0.011(2) -0.0039(18)
C00G 0.030(2) 0.027(2) 0.064(3) 0.004(2) -0.003(2) -0.0023(18)
C00H 0.047(3) 0.037(3) 0.055(3) 0.001(2) -0.006(2) 0.002(2)
C00I 0.035(2) 0.027(2) 0.062(3) -0.001(2) -0.001(2) -0.0023(18)
C00J 0.035(2) 0.031(2) 0.080(3) -0.002(2) -0.002(2) 0.002(2)
C00K 0.065(3) 0.066(4) 0.070(3) -0.013(3) -0.002(3) 0.003(3)
C00L 0.061(3) 0.047(3) 0.059(3) -0.005(2) -0.032(3) -0.001(2)
C00M 0.032(2) 0.031(2) 0.055(3) -0.013(2) -0.013(2) 0.0007(19)
C00N 0.038(3) 0.039(3) 0.090(4) -0.017(3) 0.002(3) -0.008(2)
C00O 0.045(3) 0.039(3) 0.061(3) -0.010(2) -0.006(2) 0.004(2)
C00P 0.038(2) 0.049(3) 0.051(3) -0.011(2) -0.015(2) -0.003(2)
C00Q 0.037(3) 0.043(3) 0.063(3) -0.016(2) -0.007(2) -0.001(2)
C00R 0.069(4) 0.048(3) 0.053(3) -0.009(2) -0.029(3) 0.017(3)
C00S 0.030(2) 0.042(3) 0.054(3) -0.017(2) -0.019(2) 0.0104(19)
C00T 0.047(3) 0.060(4) 0.092(4) -0.030(3) -0.008(3) -0.006(3)
C00U 0.050(3) 0.054(3) 0.053(3) -0.011(2) -0.017(2) 0.020(2)
C00V 0.050(3) 0.040(3) 0.069(3) 0.005(2) 0.001(2) 0.004(2)
C00W 0.086(4) 0.043(3) 0.053(3) -0.003(2) -0.027(3) 0.011(3)
C00X 0.040(3) 0.056(3) 0.065(3) -0.013(3) -0.007(2) -0.018(2)
C00Y 0.044(3) 0.043(3) 0.086(4) -0.001(3) -0.001(3) 0.011(2)
C00Z 0.039(3) 0.041(3) 0.067(3) 0.003(2) -0.005(2) 0.000(2)
C010 0.045(3) 0.047(3) 0.062(3) 0.008(2) -0.017(2) -0.009(2)
C011 0.027(2) 0.051(3) 0.071(3) -0.011(3) -0.005(2) 0.004(2)
C012 0.044(3) 0.045(3) 0.103(4) -0.002(3) -0.012(3) 0.012(2)
C013 0.065(4) 0.039(3) 0.082(4) 0.009(3) -0.011(3) 0.007(3)
C014 0.028(2) 0.059(3) 0.067(3) -0.021(3) -0.014(2) 0.016(2)
C015 0.050(3) 0.050(3) 0.061(3) 0.002(2) -0.003(3) -0.016(2)

loop_
_atom_type_symbol
_atom_type_description
_atom_type_scat_dispersion_real
_atom_type_scat_dispersion_imag
_atom_type_scat_source
C C 0.0033 0.0016 'International Tables Vol C Tables 4.2.6.8 and 6.1.1.4'
H H 0.0000 0.0000 'International Tables Vol C Tables 4.2.6.8 and 6.1.1.4'
N N 0.0061 0.0033 'International Tables Vol C Tables 4.2.6.8 and 6.1.1.4'
Cl Cl 0.1484 0.1585 'International Tables Vol C Tables 4.2.6.8 and 6.1.1.4'
Co Co 0.3494 0.9721 'International Tables Vol C Tables 4.2.6.8 and 6.1.1.4'

loop_
_geom_angle_atom_site_label_1
_geom_angle_atom_site_label_2
_geom_angle_atom_site_label_3
_geom_angle
Cl03 Co01 Cl02 175.34(5)
N004 Co01 Cl02 90.26(9)
N004 Co01 Cl03 93.63(10)
N004 Co01 N005 167.66(14)
N004 Co01 N007 77.71(13)
N005 Co01 Cl02 82.70(10)
N005 Co01 Cl03 93.92(10)
N005 Co01 N007 111.37(14)
N006 Co01 Cl02 86.29(10)
N006 Co01 Cl03 96.13(10)
N006 Co01 N004 91.97(13)
N006 Co01 N005 77.52(14)
N006 Co01 N007 165.61(14)
N007 Co01 Cl02 83.77(11)
N007 Co01 Cl03 94.54(11)
C008 N004 Co01 115.7(3)
C00A N004 Co01 124.5(2)
C00A N004 C008 119.2(3)
C00C N005 Co01 114.2(3)
C00L N005 Co01 128.2(3)
C00L N005 C00C 116.9(4)
C00M N006 Co01 124.9(2)
C00S N006 Co01 115.1(3)
C00S N006 C00M 119.1(4)
C00B N007 Co01 114.5(3)
C010 N007 Co01 127.5(3)
C010 N007 C00B 117.8(3)
N004 C008 C009 121.6(4)
N004 C008 C00B 115.1(3)
C009 C008 C00B 123.3(4)
C008 C009 H009 120.7
C00D C009 C008 118.5(4)
C00D C009 H009 120.7
N004 C00A C00F 117.1(4)
N004 C00A C00H 121.7(4)
C00H C00A C00F 121.1(4)
N007 C00B C008 116.0(3)
N007 C00B C00P 120.9(4)
C00P C00B C008 123.1(4)
N005 C00C C00S 115.0(3)
N005 C00C C00U 122.1(4)
C00U C00C C00S 122.8(4)
C009 C00D H00D 119.8
C009 C00D C00H 120.4(4)
C00H C00D H00D 119.8
C00J C00E C00G 120.8(4)
C00O C00E C00G 119.7(4)
C00O C00E C00J 119.4(4)
C00G C00F C00A 119.5(3)
C00G C00F C00M 120.9(3)
C00M C00F C00A 119.6(3)
C00E C00G C00I 113.5(3)
C00F C00G C00E 124.1(4)
C00F C00G C00I 121.9(4)
C00A C00H C00D 118.3(4)
C00A C00H H00H 120.9
C00D C00H H00H 120.9
C00V C00I C00G 124.5(4)
C00Z C00I C00G 116.1(4)
C00Z C00I C00V 119.3(4)
C00E C00J H00J 120.2
C00N C00J C00E 119.5(4)
C00N C00J H00J 120.2
C00O C00K H00K 120.2
C00T C00K H00K 120.2
C00T C00K C00O 119.7(5)
N005 C00L H00L 118.1
N005 C00L C00W 123.8(5)
C00W C00L H00L 118.1
N006 C00M C00F 116.4(3)
N006 C00M C00Q 121.0(4)
C00Q C00M C00F 122.5(4)
C00J C00N H00N 119.4
C00T C00N C00J 121.2(5)
C00T C00N H00N 119.4
C00E C00O C00K 120.5(5)
C00E C00O H00O 119.7
C00K C00O H00O 119.7
C00B C00P H00P 120.3
C00X C00P C00B 119.5(4)
C00X C00P H00P 120.3
C00M C00Q H00Q 120.2
C011 C00Q C00M 119.7(5)
C011 C00Q H00Q 120.2
C00U C00R H00R 120.3
C00W C00R H00R 120.3
C00W C00R C00U 119.5(4)
N006 C00S C00C 115.0(4)
N006 C00S C014 121.2(4)
C014 C00S C00C 123.6(4)
C00K C00T H00T 120.1
C00N C00T C00K 119.7(5)
C00N C00T H00T 120.1
C00C C00U H00U 120.4
C00R C00U C00C 119.3(5)
C00R C00U H00U 120.4
C00I C00V H00V 120.2
C00I C00V C013 119.6(5)
C013 C00V H00V 120.2
C00L C00W H00W 120.8
C00R C00W C00L 118.4(5)
C00R C00W H00W 120.8
C00P C00X H00X 120.5
C015 C00X C00P 119.0(4)
C015 C00X H00X 120.5
C00Z C00Y H00Y 119.9
C012 C00Y H00Y 119.9
C012 C00Y C00Z 120.2(5)
C00I C00Z C00Y 120.2(5)
C00I C00Z H00Z 119.9
C00Y C00Z H00Z 119.9
N007 C010 H010 118.5
N007 C010 C015 122.9(4)
C015 C010 H010 118.5
C00Q C011 H011 120.4
C00Q C011 C014 119.2(4)
C014 C011 H011 120.4
C00Y C012 H012 119.9
C013 C012 C00Y 120.3(5)
C013 C012 H012 119.9
C00V C013 H013 119.9
C012 C013 C00V 120.3(5)
C012 C013 H013 119.9
C00S C014 C011 119.7(4)
C00S C014 H014 120.1
C011 C014 H014 120.1
C00X C015 C010 119.8(5)
C00X C015 H015 120.1
C010 C015 H015 120.1

loop_
_geom_bond_atom_site_label_1
_geom_bond_atom_site_label_2
_geom_bond_distance
Co01 Cl02 2.5023(13)
Co01 Cl03 2.4163(15)
Co01 N004 2.098(3)
Co01 N005 2.116(3)
Co01 N006 2.092(3)
Co01 N007 2.116(3)
N004 C008 1.344(5)
N004 C00A 1.339(5)
N005 C00C 1.359(6)
N005 C00L 1.343(6)
N006 C00M 1.359(5)
N006 C00S 1.355(5)
N007 C00B 1.355(5)
N007 C010 1.330(6)
C008 C009 1.391(6)
C008 C00B 1.477(6)
C009 H009 0.9300
C009 C00D 1.357(6)
C00A C00F 1.514(5)
C00A C00H 1.381(6)
C00B C00P 1.393(6)
C00C C00S 1.486(7)
C00C C00U 1.390(6)
C00D H00D 0.9300
C00D C00H 1.383(6)
C00E C00G 1.502(6)
C00E C00J 1.399(6)
C00E C00O 1.381(6)
C00F C00G 1.325(6)
C00F C00M 1.499(5)
C00G C00I 1.513(6)
C00H H00H 0.9300
C00I C00V 1.384(6)
C00I C00Z 1.384(6)
C00J H00J 0.9300
C00J C00N 1.394(6)
C00K H00K 0.9300
C00K C00O 1.399(6)
C00K C00T 1.395(8)
C00L H00L 0.9300
C00L C00W 1.378(6)
C00M C00Q 1.384(6)
C00N H00N 0.9300
C00N C00T 1.366(7)
C00O H00O 0.9300
C00P H00P 0.9300
C00P C00X 1.376(6)
C00Q H00Q 0.9300
C00Q C011 1.371(6)
C00R H00R 0.9300
C00R C00U 1.369(7)
C00R C00W 1.375(8)
C00S C014 1.376(6)
C00T H00T 0.9300
C00U H00U 0.9300
C00V H00V 0.9300
C00V C013 1.392(6)
C00W H00W 0.9300
C00X H00X 0.9300
C00X C015 1.340(7)
C00Y H00Y 0.9300
C00Y C00Z 1.383(6)
C00Y C012 1.367(7)
C00Z H00Z 0.9300
C010 H010 0.9300
C010 C015 1.377(6)
C011 H011 0.9300
C011 C014 1.376(7)
C012 H012 0.9300
C012 C013 1.364(8)
C013 H013 0.9300
C014 H014 0.9300
C015 H015 0.9300
